data_7220159
loop_
_publ_author_name
'Iyer, Pravin S.'
'Nawaz Khan, Fazlur-Rahman'
'Kannan, Murugan'
'Chinnapattu, Murugan'

_publ_section_title
;
 Synthesis of Novel Benzoxaborinin-4-ones and its Application in
 Indolin-2-ones Synthesis Using Suzuki-Miyaura Reaction Protocol
;
_journal_name_full 'RSC Adv.'
_journal_paper_doi 10.1039/C5RA05755H
_journal_year 2015
_chemical_formula_moiety 'C23 H15 Cl F N O2'
_chemical_formula_sum 'C23 H15 Cl F N O2'
_chemical_formula_weight 391.80
_chemical_name_systematic
;
 ?
;
_space_group_crystal_system monoclinic
_space_group_IT_number 15
_space_group_name_Hall '-C 2yc'
_space_group_name_H-M_alt 'C 1 2/c 1'
_symmetry_space_group_name_Hall '-C 2yc'
_symmetry_space_group_name_H-M 'C 1 2/c 1'
_atom_sites_solution_hydrogens geom
_audit_creation_date 2014-08-21
_audit_creation_method
;
Olex2 1.2
(compiled 2014.07.22 svn.r2960 for OlexSys, GUI svn.r4862)
;
_audit_update_record
;
2015-03-31 deposited with the CCDC.
2015-04-15 downloaded from the CCDC.
;
_cell_angle_alpha 90
_cell_angle_beta 116.511(10)
_cell_angle_gamma 90
_cell_formula_units_Z 8
_cell_length_a 27.292(5)
_cell_length_b 10.0001(19)
_cell_length_c 15.408(3)
_cell_measurement_reflns_used 4280
_cell_measurement_temperature 298(2)
_cell_volume 3763.0(13)
_computing_cell_refinement 'SAINT v8.27A (Bruker, 2012)'
_computing_data_reduction 'SAINT v8.27A (Bruker, 2012)'
_computing_molecular_graphics 'Olex2 (Dolomanov et al., 2009)'
_computing_publication_material 'Olex2 (Dolomanov et al., 2009)'
_computing_structure_refinement 'ShelXL (Sheldrick, 2008)'
_diffrn_ambient_temperature 298
_diffrn_measured_fraction_theta_full 0.996
_diffrn_measured_fraction_theta_max 0.981
_diffrn_measurement_device_type 'Bruker APEX-II CCD'
_diffrn_measurement_method '\f and \w scans'
_diffrn_radiation_monochromator graphite
_diffrn_radiation_type MoK\a
_diffrn_radiation_wavelength 0.71073
_diffrn_reflns_av_R_equivalents 0.0668
_diffrn_reflns_av_unetI/netI 0.0636
_diffrn_reflns_Laue_measured_fraction_full 0.996
_diffrn_reflns_Laue_measured_fraction_max 0.981
_diffrn_reflns_limit_h_max 35
_diffrn_reflns_limit_h_min -26
_diffrn_reflns_limit_k_max 12
_diffrn_reflns_limit_k_min -12
_diffrn_reflns_limit_l_max 19
_diffrn_reflns_limit_l_min -19
_diffrn_reflns_number 22200
_diffrn_reflns_point_group_measured_fraction_full 0.996
_diffrn_reflns_point_group_measured_fraction_max 0.981
_diffrn_reflns_theta_full 25.242
_diffrn_reflns_theta_max 27.472
_diffrn_reflns_theta_min 1.668
_diffrn_standards_number 0
_exptl_absorpt_coefficient_mu 0.231
_exptl_absorpt_correction_T_max 0.7456
_exptl_absorpt_correction_T_min 0.6866
_exptl_absorpt_correction_type multi-scan
_exptl_absorpt_process_details
;
SADABS-2012/1 (Bruker,2012) was used for absorption correction.
wR2(int) was 0.1062 before and 0.0696 after correction.
The Ratio of minimum to maximum transmission is 0.9209.
The \l/2 correction factor is 0.0015.
;
_exptl_crystal_colour 'clear reddish colourless'
_exptl_crystal_colour_lustre clear
_exptl_crystal_colour_modifier reddish
_exptl_crystal_colour_primary colourless
_exptl_crystal_density_diffrn 1.383
_exptl_crystal_description block
_exptl_crystal_F_000 1616
_exptl_crystal_size_max 0.34
_exptl_crystal_size_mid 0.29
_exptl_crystal_size_min 0.25
_refine_diff_density_max 0.225
_refine_diff_density_min -0.307
_refine_diff_density_rms 0.042
_refine_ls_extinction_coef 0.0011(3)
_refine_ls_extinction_expression Fc^*^=kFc[1+0.001xFc^2^\l^3^/sin(2\q)]^-1/4^
_refine_ls_extinction_method SHELXL
_refine_ls_goodness_of_fit_ref 1.001
_refine_ls_hydrogen_treatment constr
_refine_ls_matrix_type full
_refine_ls_number_parameters 255
_refine_ls_number_reflns 4218
_refine_ls_number_restraints 0
_refine_ls_restrained_S_all 1.001
_refine_ls_R_factor_all 0.1134
_refine_ls_R_factor_gt 0.0457
_refine_ls_shift/su_max 0.001
_refine_ls_shift/su_mean 0.000
_refine_ls_structure_factor_coef Fsqd
_refine_ls_weighting_details 'w=1/[\s^2^(Fo^2^)+(0.0678P)^2^] where P=(Fo^2^+2Fc^2^)/3'
_refine_ls_weighting_scheme calc
_refine_ls_wR_factor_gt 0.1183
_refine_ls_wR_factor_ref 0.1427
_reflns_Friedel_coverage 0.000
_reflns_number_gt 2151
_reflns_number_total 4218
_reflns_threshold_expression 'I > 2\s(I)'
_cod_data_source_file c5ra05755h2.cif
_cod_data_source_block red
_cod_depositor_comments
;

2018-01-23
Z value and formula fixed to values more according to usual
chemical conventions.                 miguel
;
_cod_original_formula_weight 97.95
_cod_original_formula_moiety '0.25(C23 H15 Cl F N O2)'
_cod_original_formula_units_Z 32
_cod_original_cell_volume 3763.0(12)
_cod_original_formula_sum 'C5.75 H3.75 Cl0.25 F0.25 N0.25 O0.50'
_cod_database_code 7220159
_shelxl_version_number 2014-1
_shelx_space_group_comment
;
The symmetry employed for this shelxl refinement is uniquely defined
by the following loop, which should always be used as a source of
symmetry information in preference to the above space-group names.
They are only intended as comments.
;
_olex2_refinement_description
;
1. Fixed Uiso
 At 1.2 times of:
  All C(H) groups
 At 1.5 times of:
  All C(H,H,H) groups
2.a Aromatic/amide H refined with riding coordinates:
 C2(H2), C3(H3), C8(H8), C11(H11), C13(H13), C14(H14), C21(H21), C22(H22),
 C23(H23), C24(H24), C25(H25), C26(H26)
2.b Idealised Me refined as rotating group:
 C17(H17A,H17B,H17C)
;
_olex2_submission_special_instructions 'No special instructions were received'

loop_
_space_group_symop_operation_xyz
'x, y, z'
'-x, y, -z+1/2'
'x+1/2, y+1/2, z'
'-x+1/2, y+1/2, -z+1/2'
'-x, -y, -z'
'x, -y, z-1/2'
'-x+1/2, -y+1/2, -z'
'x+1/2, -y+1/2, z-1/2'

loop_
_atom_site_label
_atom_site_type_symbol
_atom_site_fract_x
_atom_site_fract_y
_atom_site_fract_z
_atom_site_U_iso_or_equiv
_atom_site_adp_type
_atom_site_occupancy
_atom_site_site_symmetry_order
_atom_site_calc_flag
_atom_site_refinement_flags_posn
Cl1 Cl 0.69964(3) 0.29417(7) 0.07762(5) 0.0841(3) Uani 1 1 d .
F1 F 1.08909(5) 0.34720(14) 0.36167(10) 0.0800(4) Uani 1 1 d .
C1 C 0.73614(9) 0.4449(2) 0.10980(15) 0.0593(6) Uani 1 1 d .
C2 C 0.78398(9) 0.4576(2) 0.10072(15) 0.0583(6) Uani 1 1 d .
H2 H 0.7971 0.3865 0.0782 0.070 Uiso 1 1 calc R
C3 C 0.81212(9) 0.5777(2) 0.12567(15) 0.0535(6) Uani 1 1 d .
H3 H 0.8443 0.5870 0.1194 0.064 Uiso 1 1 calc R
C4 C 0.79331(8) 0.6847(2) 0.15984(14) 0.0493(5) Uani 1 1 d .
C5 C 0.82391(9) 0.8138(2) 0.18562(14) 0.0522(6) Uani 1 1 d .
C6 C 0.88115(9) 0.8193(2) 0.24390(15) 0.0495(5) Uani 1 1 d .
C7 C 0.91603(9) 0.7004(2) 0.29292(15) 0.0511(6) Uani 1 1 d .
C8 C 0.89622(8) 0.60317(19) 0.34215(13) 0.0447(5) Uani 1 1 d .
H8 H 0.8633 0.6240 0.3434 0.054 Uiso 1 1 calc R
C9 C 0.92012(7) 0.48815(19) 0.38526(13) 0.0411(5) Uani 1 1 d .
C10 C 0.96795(8) 0.40955(18) 0.39596(13) 0.0405(5) Uani 1 1 d .
C11 C 1.00949(8) 0.4288(2) 0.36798(14) 0.0479(5) Uani 1 1 d .
H11 H 1.0112 0.5063 0.3360 0.058 Uiso 1 1 calc R
C12 C 1.04789(9) 0.3290(2) 0.38941(16) 0.0580(6) Uani 1 1 d .
C13 C 1.04796(10) 0.2141(2) 0.43722(19) 0.0679(7) Uani 1 1 d .
H13 H 1.0748 0.1494 0.4495 0.082 Uiso 1 1 calc R
C14 C 1.00748(10) 0.1948(2) 0.46737(18) 0.0646(7) Uani 1 1 d .
H14 H 1.0069 0.1177 0.5007 0.078 Uiso 1 1 calc R
C15 C 0.96785(9) 0.2932(2) 0.44659(15) 0.0488(5) Uani 1 1 d .
N16 N 0.92359(7) 0.29396(17) 0.46994(13) 0.0538(5) Uani 1 1 d .
C17 C 0.91385(10) 0.1954(2) 0.52992(19) 0.0775(8) Uani 1 1 d .
H17A H 0.9100 0.1085 0.5011 0.116 Uiso 1 1 calc GR
H17B H 0.8809 0.2178 0.5347 0.116 Uiso 1 1 calc GR
H17C H 0.9442 0.1949 0.5935 0.116 Uiso 1 1 calc GR
C18 C 0.89355(9) 0.4087(2) 0.43655(15) 0.0486(5) Uani 1 1 d .
O19 O 0.85302(6) 0.43955(16) 0.44673(11) 0.0670(5) Uani 1 1 d .
O20 O 0.96175(7) 0.69191(16) 0.29736(14) 0.0810(6) Uani 1 1 d .
C21 C 0.90816(10) 0.9422(2) 0.25919(17) 0.0662(6) Uani 1 1 d .
H21 H 0.9460 0.9454 0.2957 0.079 Uiso 1 1 calc R
C22 C 0.87957(13) 1.0587(3) 0.2210(2) 0.0803(8) Uani 1 1 d .
H22 H 0.8979 1.1401 0.2326 0.096 Uiso 1 1 calc R
C23 C 0.82330(14) 1.0534(3) 0.1651(2) 0.0865(9) Uani 1 1 d .
H23 H 0.8038 1.1317 0.1392 0.104 Uiso 1 1 calc R
C24 C 0.79600(11) 0.9327(3) 0.14780(17) 0.0708(7) Uani 1 1 d .
H24 H 0.7583 0.9308 0.1101 0.085 Uiso 1 1 calc R
C25 C 0.74444(9) 0.6684(3) 0.16691(16) 0.0640(6) Uani 1 1 d .
H25 H 0.7307 0.7396 0.1883 0.077 Uiso 1 1 calc R
C26 C 0.71599(9) 0.5494(3) 0.14287(16) 0.0663(7) Uani 1 1 d .
H26 H 0.6837 0.5396 0.1489 0.080 Uiso 1 1 calc R

loop_
_atom_site_aniso_label
_atom_site_aniso_U_11
_atom_site_aniso_U_22
_atom_site_aniso_U_33
_atom_site_aniso_U_23
_atom_site_aniso_U_13
_atom_site_aniso_U_12
Cl1 0.0713(5) 0.0994(6) 0.0768(5) -0.0058(4) 0.0289(4) -0.0258(4)
F1 0.0626(9) 0.0973(10) 0.0925(11) -0.0043(8) 0.0457(8) 0.0191(8)
C1 0.0505(14) 0.0779(16) 0.0443(12) 0.0046(11) 0.0166(11) -0.0004(12)
C2 0.0547(14) 0.0688(16) 0.0539(13) -0.0048(12) 0.0264(12) -0.0016(12)
C3 0.0475(13) 0.0668(15) 0.0506(13) 0.0001(11) 0.0258(11) 0.0037(11)
C4 0.0433(13) 0.0629(15) 0.0387(11) 0.0061(10) 0.0157(10) 0.0105(11)
C5 0.0576(14) 0.0591(15) 0.0426(12) 0.0098(10) 0.0247(11) 0.0145(11)
C6 0.0560(14) 0.0502(14) 0.0486(12) 0.0083(10) 0.0290(11) 0.0047(11)
C7 0.0462(13) 0.0573(14) 0.0525(13) 0.0078(10) 0.0245(11) 0.0020(10)
C8 0.0366(11) 0.0541(13) 0.0444(11) 0.0045(10) 0.0189(9) 0.0045(9)
C9 0.0384(11) 0.0472(12) 0.0347(10) 0.0004(9) 0.0136(9) -0.0017(9)
C10 0.0401(11) 0.0423(12) 0.0336(10) -0.0031(8) 0.0115(9) 0.0017(9)
C11 0.0483(12) 0.0531(13) 0.0415(11) -0.0027(9) 0.0193(10) 0.0067(10)
C12 0.0502(14) 0.0669(16) 0.0563(13) -0.0091(12) 0.0234(11) 0.0079(12)
C13 0.0606(16) 0.0549(16) 0.0803(18) -0.0095(13) 0.0242(14) 0.0158(12)
C14 0.0677(16) 0.0408(14) 0.0740(16) 0.0026(11) 0.0215(14) 0.0038(11)
C15 0.0472(13) 0.0451(13) 0.0473(12) -0.0036(10) 0.0150(10) -0.0020(10)
N16 0.0521(11) 0.0495(11) 0.0582(11) 0.0108(9) 0.0231(10) -0.0027(8)
C17 0.0690(17) 0.0737(17) 0.0837(18) 0.0271(14) 0.0287(15) -0.0110(13)
C18 0.0421(12) 0.0577(14) 0.0443(12) 0.0030(10) 0.0177(10) -0.0035(11)
O19 0.0546(10) 0.0814(11) 0.0760(11) 0.0167(9) 0.0389(9) 0.0032(8)
O20 0.0570(11) 0.0848(13) 0.1166(15) 0.0381(10) 0.0526(11) 0.0145(9)
C21 0.0743(16) 0.0617(16) 0.0636(15) 0.0133(12) 0.0316(13) 0.0005(14)
C22 0.110(2) 0.0548(16) 0.0824(19) 0.0138(14) 0.0488(19) -0.0017(16)
C23 0.117(3) 0.0643(19) 0.0772(19) 0.0280(15) 0.0422(19) 0.0312(18)
C24 0.0765(17) 0.0698(18) 0.0620(15) 0.0201(13) 0.0271(13) 0.0239(14)
C25 0.0471(14) 0.0866(18) 0.0556(14) -0.0019(13) 0.0206(11) 0.0163(13)
C26 0.0410(13) 0.100(2) 0.0567(14) 0.0030(14) 0.0206(11) -0.0012(14)

loop_
_atom_type_symbol
_atom_type_description
_atom_type_scat_dispersion_real
_atom_type_scat_dispersion_imag
_atom_type_scat_source
C C 0.0033 0.0016 'International Tables Vol C Tables 4.2.6.8 and 6.1.1.4'
H H 0.0000 0.0000 'International Tables Vol C Tables 4.2.6.8 and 6.1.1.4'
Cl Cl 0.1484 0.1585 'International Tables Vol C Tables 4.2.6.8 and 6.1.1.4'
F F 0.0171 0.0103 'International Tables Vol C Tables 4.2.6.8 and 6.1.1.4'
N N 0.0061 0.0033 'International Tables Vol C Tables 4.2.6.8 and 6.1.1.4'
O O 0.0106 0.0060 'International Tables Vol C Tables 4.2.6.8 and 6.1.1.4'

loop_
_geom_angle_atom_site_label_1
_geom_angle_atom_site_label_2
_geom_angle_atom_site_label_3
_geom_angle
C2 C1 Cl1 119.61(19)
C26 C1 Cl1 119.07(17)
C26 C1 C2 121.3(2)
C1 C2 H2 120.5
C1 C2 C3 118.9(2)
C3 C2 H2 120.5
C2 C3 H3 119.3
C2 C3 C4 121.39(19)
C4 C3 H3 119.3
C3 C4 C5 120.66(18)
C3 C4 C25 117.9(2)
C25 C4 C5 121.43(19)
C6 C5 C4 122.10(17)
C24 C5 C4 119.4(2)
C24 C5 C6 118.4(2)
C5 C6 C7 124.26(19)
C21 C6 C5 119.41(19)
C21 C6 C7 116.3(2)
C8 C7 C6 119.02(18)
O20 C7 C6 119.12(17)
O20 C7 C8 121.62(18)
C7 C8 H8 116.2
C9 C8 C7 127.59(17)
C9 C8 H8 116.2
C8 C9 C10 136.48(17)
C8 C9 C18 117.87(17)
C10 C9 C18 105.63(17)
C11 C10 C9 134.10(18)
C11 C10 C15 119.38(18)
C15 C10 C9 106.52(17)
C10 C11 H11 121.2
C12 C11 C10 117.6(2)
C12 C11 H11 121.2
C11 C12 F1 117.9(2)
C13 C12 F1 118.2(2)
C13 C12 C11 123.9(2)
C12 C13 H13 120.4
C12 C13 C14 119.2(2)
C14 C13 H13 120.4
C13 C14 H14 120.7
C13 C14 C15 118.5(2)
C15 C14 H14 120.7
C10 C15 N16 110.69(17)
C14 C15 C10 121.4(2)
C14 C15 N16 127.9(2)
C15 N16 C17 125.50(18)
C18 N16 C15 110.29(16)
C18 N16 C17 123.89(18)
N16 C17 H17A 109.5
N16 C17 H17B 109.5
N16 C17 H17C 109.5
H17A C17 H17B 109.5
H17A C17 H17C 109.5
H17B C17 H17C 109.5
N16 C18 C9 106.83(17)
O19 C18 C9 127.27(19)
O19 C18 N16 125.90(18)
C6 C21 H21 119.5
C22 C21 C6 121.0(2)
C22 C21 H21 119.5
C21 C22 H22 120.3
C21 C22 C23 119.4(2)
C23 C22 H22 120.3
C22 C23 H23 119.8
C24 C23 C22 120.4(2)
C24 C23 H23 119.8
C5 C24 H24 119.4
C23 C24 C5 121.2(2)
C23 C24 H24 119.4
C4 C25 H25 119.2
C26 C25 C4 121.5(2)
C26 C25 H25 119.2
C1 C26 H26 120.5
C25 C26 C1 118.9(2)
C25 C26 H26 120.5

loop_
_geom_bond_atom_site_label_1
_geom_bond_atom_site_label_2
_geom_bond_distance
Cl1 C1 1.752(2)
F1 C12 1.382(2)
C1 C2 1.380(3)
C1 C26 1.379(3)
C2 H2 0.9300
C2 C3 1.385(3)
C3 H3 0.9300
C3 C4 1.388(3)
C4 C5 1.492(3)
C4 C25 1.395(3)
C5 C6 1.413(3)
C5 C24 1.392(3)
C6 C7 1.499(3)
C6 C21 1.398(3)
C7 C8 1.476(3)
C7 O20 1.222(2)
C8 H8 0.9300
C8 C9 1.343(3)
C9 C10 1.469(3)
C9 C18 1.514(3)
C10 C11 1.394(3)
C10 C15 1.401(3)
C11 H11 0.9300
C11 C12 1.376(3)
C12 C13 1.365(3)
C13 H13 0.9300
C13 C14 1.390(3)
C14 H14 0.9300
C14 C15 1.390(3)
C15 N16 1.406(3)
N16 C17 1.454(3)
N16 C18 1.370(3)
C17 H17A 0.9600
C17 H17B 0.9600
C17 H17C 0.9600
C18 O19 1.224(2)
C21 H21 0.9300
C21 C22 1.379(3)
C22 H22 0.9300
C22 C23 1.386(4)
C23 H23 0.9300
C23 C24 1.381(4)
C24 H24 0.9300
C25 H25 0.9300
C25 C26 1.379(3)
C26 H26 0.9300

loop_
_geom_torsion_atom_site_label_1
_geom_torsion_atom_site_label_2
_geom_torsion_atom_site_label_3
_geom_torsion_atom_site_label_4
_geom_torsion
Cl1 C1 C2 C3 179.46(16)
Cl1 C1 C26 C25 -179.15(17)
F1 C12 C13 C14 178.83(19)
C1 C2 C3 C4 0.3(3)
C2 C1 C26 C25 0.2(3)
C2 C3 C4 C5 -179.51(19)
C2 C3 C4 C25 -1.0(3)
C3 C4 C5 C6 -47.6(3)
C3 C4 C5 C24 129.4(2)
C3 C4 C25 C26 1.3(3)
C4 C5 C6 C7 -5.8(3)
C4 C5 C6 C21 174.93(17)
C4 C5 C24 C23 -176.1(2)
C4 C25 C26 C1 -0.9(3)
C5 C4 C25 C26 179.8(2)
C5 C6 C7 C8 -43.2(3)
C5 C6 C7 O20 142.2(2)
C5 C6 C21 C22 2.2(3)
C6 C5 C24 C23 1.0(3)
C6 C7 C8 C9 176.27(19)
C6 C21 C22 C23 -1.2(4)
C7 C6 C21 C22 -177.1(2)
C7 C8 C9 C10 -5.5(4)
C7 C8 C9 C18 176.32(18)
C8 C9 C10 C11 3.7(4)
C8 C9 C10 C15 -176.8(2)
C8 C9 C18 N16 177.03(17)
C8 C9 C18 O19 -2.9(3)
C9 C10 C11 C12 -178.59(19)
C9 C10 C15 C14 178.68(19)
C9 C10 C15 N16 -0.9(2)
C10 C9 C18 N16 -1.7(2)
C10 C9 C18 O19 178.42(19)
C10 C11 C12 F1 179.83(16)
C10 C11 C12 C13 -0.9(3)
C10 C15 N16 C17 -173.9(2)
C10 C15 N16 C18 -0.2(2)
C11 C10 C15 C14 -1.7(3)
C11 C10 C15 N16 178.70(16)
C11 C12 C13 C14 -0.4(3)
C12 C13 C14 C15 0.7(3)
C13 C14 C15 C10 0.4(3)
C13 C14 C15 N16 179.87(19)
C14 C15 N16 C17 6.5(3)
C14 C15 N16 C18 -179.8(2)
C15 C10 C11 C12 1.9(3)
C15 N16 C18 C9 1.2(2)
C15 N16 C18 O19 -178.92(19)
C17 N16 C18 C9 175.02(19)
C17 N16 C18 O19 -5.1(3)
C18 C9 C10 C11 -178.0(2)
C18 C9 C10 C15 1.56(19)
O20 C7 C8 C9 -9.3(3)
C21 C6 C7 C8 136.0(2)
C21 C6 C7 O20 -38.6(3)
C21 C22 C23 C24 0.0(4)
C22 C23 C24 C5 0.1(4)
C24 C5 C6 C7 177.16(18)
C24 C5 C6 C21 -2.1(3)
C25 C4 C5 C6 134.0(2)
C25 C4 C5 C24 -49.1(3)
C26 C1 C2 C3 0.1(3)
